data_7036565
loop_
_publ_author_name
'Feng, Jian-Shen'
'Cai, Zhong-Sheng'
'Ren, Min'
'Bao, Song-Song'
'Zheng, Li-Min'

_publ_section_title
;
 Racemic cobalt phosphonates incorporating flexible bis(imidazole)
 co-ligands.
;
_journal_issue 41
_journal_name_full 'Dalton transactions (Cambridge, England : 2003)'
_journal_page_first 18122
_journal_page_last 18129
_journal_paper_doi 10.1039/c5dt03046c
_journal_volume 44
_journal_year 2015
_chemical_formula_moiety 'C46 H46 Co3 N10 O10 P2, 4(H2 O)'
_chemical_formula_sum 'C46 H54 Co3 N10 O14 P2'
_chemical_formula_weight 1209.72
_chemical_name_systematic
;
 ?
;
_space_group_crystal_system monoclinic
_space_group_IT_number 15
_space_group_name_Hall '-C 2yc'
_space_group_name_H-M_alt 'C 1 2/c 1'
_symmetry_space_group_name_Hall '-C 2yc'
_symmetry_space_group_name_H-M 'C 1 2/c 1'
_atom_sites_solution_hydrogens mixed
_audit_creation_method SHELXL-2013
_audit_update_record
;
2015-04-13 deposited with the CCDC.
2015-09-16 downloaded from the CCDC.
;
_cell_angle_alpha 90
_cell_angle_beta 113.009(2)
_cell_angle_gamma 90
_cell_formula_units_Z 4
_cell_length_a 25.437(3)
_cell_length_b 11.2439(14)
_cell_length_c 20.370(3)
_cell_measurement_reflns_used 6570
_cell_measurement_temperature 296(2)
_cell_measurement_theta_max 28.005
_cell_measurement_theta_min 2.440
_cell_volume 5362.5(12)
_computing_cell_refinement SMART
_computing_data_collection 'SMART (Bruker, 2000)'
_computing_data_reduction 'SAINT (Bruker, 2000)'
_computing_molecular_graphics SHELXTL
_computing_publication_material SHELXTL
_computing_structure_refinement 'SHELXL-2013 (Sheldrick, 2013)'
_computing_structure_solution 'SHELXTL (Bruker, 2000)'
_diffrn_ambient_temperature 296(2)
_diffrn_measured_fraction_theta_full 0.996
_diffrn_measured_fraction_theta_max 0.996
_diffrn_measurement_device_type 'Bruker APEX II'
_diffrn_radiation_type MoK\a
_diffrn_radiation_wavelength 0.71073
_diffrn_reflns_av_R_equivalents 0.0303
_diffrn_reflns_av_unetI/netI 0.0345
_diffrn_reflns_laue_measured_fraction_full 0.996
_diffrn_reflns_laue_measured_fraction_max 0.996
_diffrn_reflns_limit_h_max 31
_diffrn_reflns_limit_h_min -30
_diffrn_reflns_limit_k_max 12
_diffrn_reflns_limit_k_min -13
_diffrn_reflns_limit_l_max 25
_diffrn_reflns_limit_l_min -24
_diffrn_reflns_number 15543
_diffrn_reflns_point_group_measured_fraction_full 0.996
_diffrn_reflns_point_group_measured_fraction_max 0.996
_diffrn_reflns_theta_full 25.242
_diffrn_reflns_theta_max 25.998
_diffrn_reflns_theta_min 1.740
_exptl_absorpt_coefficient_mu 1.049
_exptl_absorpt_correction_T_max 0.744
_exptl_absorpt_correction_T_min 0.538
_exptl_absorpt_correction_type multi-scan
_exptl_absorpt_process_details 'SADABS(Bruker, 2000)'
_exptl_crystal_colour 'pruple red'
_exptl_crystal_density_diffrn 1.498
_exptl_crystal_description block
_exptl_crystal_F_000 2492
_exptl_crystal_size_max 0.700
_exptl_crystal_size_mid 0.500
_exptl_crystal_size_min 0.300
_refine_diff_density_max 2.433
_refine_diff_density_min -0.922
_refine_diff_density_rms 0.146
_refine_ls_extinction_method none
_refine_ls_goodness_of_fit_ref 1.003
_refine_ls_hydrogen_treatment constr
_refine_ls_matrix_type full
_refine_ls_number_parameters 327
_refine_ls_number_reflns 5247
_refine_ls_number_restraints 87
_refine_ls_restrained_S_all 1.014
_refine_ls_R_factor_all 0.1008
_refine_ls_R_factor_gt 0.0853
_refine_ls_shift/su_max 0.010
_refine_ls_shift/su_mean 0.001
_refine_ls_structure_factor_coef Fsqd
_refine_ls_weighting_details 'w=1/[\s^2^(Fo^2^)+(0.1745P)^2^+29.2202P] where P=(Fo^2^+2Fc^2^)/3'
_refine_ls_weighting_scheme calc
_refine_ls_wR_factor_gt 0.2428
_refine_ls_wR_factor_ref 0.2647
_reflns_Friedel_coverage 0.000
_reflns_number_gt 4161
_reflns_number_total 5247
_reflns_threshold_expression 'I > 2\s(I)'
_cod_data_source_file c5dt03046c2.cif
_cod_data_source_block 1
_cod_depositor_comments 'Adding full bibliography for 7036565--7036568.cif.'
_cod_original_cell_volume 5362.7(11)
_cod_database_code 7036565
_shelx_space_group_comment
;
The symmetry employed for this shelxl refinement is uniquely defined
by the following loop, which should always be used as a source of
symmetry information in preference to the above space-group names.
They are only intended as comments.
;
_shelx_estimated_absorpt_t_min 0.527
_shelx_estimated_absorpt_t_max 0.744
_shelxl_version_number 2013-4

loop_
_space_group_symop_operation_xyz
'x, y, z'
'-x, y, -z+1/2'
'x+1/2, y+1/2, z'
'-x+1/2, y+1/2, -z+1/2'
'-x, -y, -z'
'x, -y, z-1/2'
'-x+1/2, -y+1/2, -z'
'x+1/2, -y+1/2, z-1/2'

loop_
_atom_site_label
_atom_site_type_symbol
_atom_site_fract_x
_atom_site_fract_y
_atom_site_fract_z
_atom_site_U_iso_or_equiv
_atom_site_adp_type
_atom_site_occupancy
_atom_site_site_symmetry_order
_atom_site_calc_flag
_atom_site_refinement_flags_posn
_atom_site_refinement_flags_adp
_atom_site_refinement_flags_occupancy
Co1 Co 0.94543(3) 0.15528(7) -0.00436(4) 0.0450(3) Uani 1 1 d . U .
Co2 Co 1.0000 0.02554(8) 0.2500 0.0413(3) Uani 1 2 d S T P
P1 P 0.99344(9) -0.05757(14) 0.09994(8) 0.0589(5) Uani 1 1 d . U .
C1 C 0.9138(4) -0.0908(8) 0.0345(4) 0.0770(18) Uani 1 1 d . U .
H1A H 0.9089 -0.1753 0.0244 0.092 Uiso 1 1 calc R U .
H1B H 0.8877 -0.0666 0.0562 0.092 Uiso 1 1 calc R U .
C2 C 0.8390(3) 0.0002(9) -0.0732(5) 0.089(2) Uani 1 1 d . U .
H2 H 0.8194 -0.0561 -0.0538 0.107 Uiso 1 1 calc R U .
C3 C 0.8234(4) 0.1247(11) -0.0548(6) 0.112(3) Uani 1 1 d . U .
C4 C 0.8163(3) -0.0209(8) -0.1488(3) 0.117(2) Uani 1 1 d G U .
C5 C 0.7752(3) -0.1060(7) -0.1839(4) 0.123(2) Uani 1 1 d G U .
H5A H 0.7630 -0.1590 -0.1578 0.148 Uiso 1 1 calc R U .
C6 C 0.7525(3) -0.1119(8) -0.2579(4) 0.133(3) Uani 1 1 d G U .
H6A H 0.7251 -0.1688 -0.2814 0.159 Uiso 1 1 calc R U .
C7 C 0.7709(4) -0.0326(9) -0.2969(3) 0.141(3) Uani 1 1 d G U .
H7A H 0.7557 -0.0365 -0.3465 0.170 Uiso 1 1 calc R U .
C8 C 0.8119(4) 0.0524(8) -0.2619(4) 0.144(3) Uani 1 1 d G U .
H8A H 0.8242 0.1055 -0.2880 0.173 Uiso 1 1 calc R U .
C9 C 0.8346(3) 0.0583(8) -0.1878(4) 0.135(3) Uani 1 1 d G U .
H9A H 0.8621 0.1152 -0.1644 0.162 Uiso 1 1 calc R U .
C10 C 1.0257(3) 0.3701(6) 0.0598(3) 0.0545(14) Uani 1 1 d . . .
H10 H 1.0533 0.3445 0.0436 0.065 Uiso 1 1 calc R U .
C11 C 0.9489(3) 0.3850(7) 0.0771(4) 0.073(2) Uani 1 1 d . . .
H11 H 0.9120 0.3717 0.0744 0.088 Uiso 1 1 calc R U .
C12 C 0.9841(3) 0.4719(8) 0.1154(5) 0.081(2) Uani 1 1 d . . .
H12 H 0.9766 0.5272 0.1446 0.097 Uiso 1 1 calc R U .
C13 C 1.0828(3) 0.5441(6) 0.1318(3) 0.0641(17) Uani 1 1 d . . .
H13A H 1.0741 0.6181 0.1053 0.077 Uiso 1 1 calc R U .
H13B H 1.1152 0.5080 0.1257 0.077 Uiso 1 1 calc R U .
C14 C 1.0983(3) 0.5698(5) 0.2096(3) 0.0545(14) Uani 1 1 d . . .
C15 C 1.0796(3) 0.6738(6) 0.2270(5) 0.0720(19) Uani 1 1 d . . .
H15 H 1.0580 0.7256 0.1910 0.086 Uiso 1 1 calc R U .
C16 C 1.0923(4) 0.7043(7) 0.2982(5) 0.081(2) Uani 1 1 d . . .
H16 H 1.0785 0.7747 0.3095 0.097 Uiso 1 1 calc R U .
C17 C 1.1249(4) 0.6295(7) 0.3504(4) 0.080(2) Uani 1 1 d . . .
H17 H 1.1343 0.6496 0.3980 0.096 Uiso 1 1 calc R U .
C18 C 1.1441(3) 0.5253(6) 0.3339(4) 0.0662(17) Uani 1 1 d . . .
H18 H 1.1668 0.4755 0.3705 0.079 Uiso 1 1 calc R U .
C19 C 1.1305(2) 0.4918(5) 0.2636(3) 0.0463(12) Uani 1 1 d . . .
C20 C 1.1525(3) 0.3738(5) 0.2495(4) 0.0564(14) Uani 1 1 d . . .
H20A H 1.1433 0.3658 0.1988 0.068 Uiso 1 1 calc R U .
H20B H 1.1938 0.3717 0.2740 0.068 Uiso 1 1 calc R U .
C21 C 1.0783(3) 0.2197(6) 0.2395(4) 0.0621(16) Uani 1 1 d . . .
H21 H 1.0536 0.2394 0.1933 0.075 Uiso 1 1 calc R U .
C22 C 1.1125(4) 0.1380(8) 0.3401(4) 0.082(2) Uani 1 1 d . . .
H22 H 1.1173 0.0884 0.3786 0.099 Uiso 1 1 calc R U .
C23 C 1.1495(4) 0.2234(8) 0.3394(5) 0.089(3) Uani 1 1 d . . .
H23 H 1.1836 0.2440 0.3766 0.107 Uiso 1 1 calc R U .
N1 N 0.9017(3) -0.0228(6) -0.0331(4) 0.0798(17) Uani 1 1 d . U .
H1C H 0.9154 -0.0630 -0.0612 0.096 Uiso 1 1 d R U .
N2 N 0.9760(2) 0.3190(4) 0.0428(2) 0.0519(12) Uani 1 1 d . . .
N3 N 1.0326(2) 0.4626(5) 0.1029(3) 0.0563(12) Uani 1 1 d . . .
N4 N 1.0680(2) 0.1351(4) 0.2776(3) 0.0491(11) Uani 1 1 d . . .
N5 N 1.1273(2) 0.2729(4) 0.2739(3) 0.0478(10) Uani 1 1 d . . .
O1 O 0.9946(2) 0.0681(4) 0.0829(2) 0.0688(13) Uani 1 1 d . . .
O2 O 0.99289(19) -0.0814(3) 0.17271(19) 0.0497(9) Uani 1 1 d . . .
O3 O 1.0181(3) -0.1509(4) 0.0728(3) 0.0796(17) Uani 1 1 d . . .
O4 O 0.8633(2) 0.2001(6) -0.0284(4) 0.106(2) Uani 1 1 d . U .
O5 O 0.7735(3) 0.1474(8) -0.0679(5) 0.139(3) Uani 1 1 d . U .
O1W O 0.7069(4) 0.0909(8) 0.0149(5) 0.141(3) Uani 1 1 d . . .
H1WA H 0.7423 0.0879 0.0234 0.169 Uiso 1 1 d R U .
H1WB H 0.6967 0.1631 0.0140 0.211 Uiso 1 1 d R U .
O2W O 0.6611(7) 0.8792(16) 0.0516(8) 0.223(6) Uani 1 1 d . . .
H2WB H 0.6719 0.8912 0.0962 0.334 Uiso 1 1 d R U .
H2WA H 0.6684 0.9403 0.0320 0.334 Uiso 1 1 d R U .

loop_
_atom_site_aniso_label
_atom_site_aniso_U_11
_atom_site_aniso_U_22
_atom_site_aniso_U_33
_atom_site_aniso_U_23
_atom_site_aniso_U_13
_atom_site_aniso_U_12
Co1 0.0508(5) 0.0495(5) 0.0322(4) -0.0018(3) 0.0137(3) 0.0141(3)
Co2 0.0508(6) 0.0385(5) 0.0393(5) 0.000 0.0229(4) 0.000
P1 0.0983(13) 0.0557(9) 0.0425(8) 0.0191(6) 0.0489(8) 0.0308(8)
C1 0.088(4) 0.084(4) 0.067(4) 0.003(3) 0.039(3) 0.006(3)
C2 0.059(4) 0.113(6) 0.085(5) -0.032(4) 0.017(4) 0.012(4)
C3 0.058(3) 0.136(5) 0.111(5) -0.062(4) 0.000(3) 0.033(3)
C4 0.115(5) 0.144(6) 0.084(4) -0.025(4) 0.029(4) 0.024(4)
C5 0.116(5) 0.143(6) 0.092(4) -0.028(4) 0.020(4) 0.027(4)
C6 0.129(5) 0.153(6) 0.093(4) -0.029(4) 0.019(4) 0.028(4)
C7 0.143(5) 0.164(6) 0.089(4) -0.021(4) 0.013(4) 0.021(5)
C8 0.148(5) 0.167(6) 0.089(4) -0.011(4) 0.014(4) 0.013(5)
C9 0.136(5) 0.160(6) 0.088(4) -0.013(4) 0.021(4) 0.013(4)
C10 0.071(4) 0.055(3) 0.043(3) 0.002(3) 0.028(3) 0.003(3)
C11 0.066(4) 0.083(5) 0.077(5) -0.035(4) 0.034(4) -0.002(4)
C12 0.072(5) 0.085(5) 0.083(5) -0.037(4) 0.027(4) 0.004(4)
C13 0.075(4) 0.066(4) 0.047(3) 0.012(3) 0.018(3) -0.007(3)
C14 0.061(3) 0.046(3) 0.050(3) 0.008(2) 0.015(3) -0.005(3)
C15 0.079(5) 0.047(3) 0.079(5) 0.010(3) 0.020(4) 0.005(3)
C16 0.101(6) 0.052(4) 0.091(6) -0.010(4) 0.039(5) 0.010(4)
C17 0.106(6) 0.072(5) 0.063(4) -0.017(4) 0.035(4) -0.001(4)
C18 0.076(4) 0.060(4) 0.052(4) 0.009(3) 0.013(3) 0.000(3)
C19 0.046(3) 0.041(3) 0.049(3) 0.005(2) 0.016(2) -0.001(2)
C20 0.064(4) 0.044(3) 0.071(4) 0.006(3) 0.037(3) 0.000(3)
C21 0.060(4) 0.058(4) 0.057(4) 0.020(3) 0.010(3) -0.007(3)
C22 0.092(5) 0.082(5) 0.060(4) 0.021(4) 0.015(4) -0.030(4)
C23 0.077(5) 0.093(6) 0.070(5) 0.027(4) -0.001(4) -0.028(4)
N1 0.068(3) 0.088(4) 0.073(3) -0.017(3) 0.017(3) 0.009(3)
N2 0.072(3) 0.047(2) 0.037(2) -0.0006(19) 0.022(2) 0.010(2)
N3 0.065(3) 0.056(3) 0.044(3) 0.001(2) 0.016(2) 0.002(2)
N4 0.057(3) 0.049(3) 0.045(3) 0.004(2) 0.024(2) -0.005(2)
N5 0.049(2) 0.042(2) 0.055(3) 0.006(2) 0.023(2) 0.0020(19)
O1 0.116(4) 0.055(2) 0.036(2) 0.0051(18) 0.029(2) 0.005(2)
O2 0.076(3) 0.050(2) 0.0334(18) 0.0044(16) 0.0324(18) 0.0052(19)
O3 0.164(6) 0.048(2) 0.055(3) 0.0009(19) 0.074(3) 0.002(3)
O4 0.059(3) 0.121(4) 0.105(4) -0.057(3) -0.001(3) 0.036(3)
O5 0.060(3) 0.174(6) 0.154(6) -0.076(5) 0.011(4) 0.036(4)
O1W 0.155(8) 0.111(6) 0.121(6) -0.023(5) 0.015(5) 0.028(5)
O2W 0.238(16) 0.281(17) 0.168(12) -0.015(12) 0.101(11) -0.035(13)

loop_
_atom_type_symbol
_atom_type_description
_atom_type_scat_dispersion_real
_atom_type_scat_dispersion_imag
_atom_type_scat_source
C C 0.0033 0.0016 'International Tables Vol C Tables 4.2.6.8 and 6.1.1.4'
H H 0.0000 0.0000 'International Tables Vol C Tables 4.2.6.8 and 6.1.1.4'
N N 0.0061 0.0033 'International Tables Vol C Tables 4.2.6.8 and 6.1.1.4'
O O 0.0106 0.0060 'International Tables Vol C Tables 4.2.6.8 and 6.1.1.4'
P P 0.1023 0.0942 'International Tables Vol C Tables 4.2.6.8 and 6.1.1.4'
Co Co 0.3494 0.9721 'International Tables Vol C Tables 4.2.6.8 and 6.1.1.4'

loop_
_geom_angle_atom_site_label_1
_geom_angle_atom_site_label_2
_geom_angle_atom_site_label_3
_geom_angle
_geom_angle_site_symmetry_1
_geom_angle_site_symmetry_3
O3 Co1 O1 108.5(2) 5_755 .
O3 Co1 O4 124.7(3) 5_755 .
O1 Co1 O4 124.9(3) . .
O3 Co1 N2 99.0(2) 5_755 .
O1 Co1 N2 91.85(19) . .
O4 Co1 N2 93.2(2) . .
O3 Co1 N1 96.7(2) 5_755 .
O1 Co1 N1 82.4(2) . .
O4 Co1 N1 78.4(3) . .
N2 Co1 N1 164.4(2) . .
O2 Co2 O2 103.0(2) . 2_755
O2 Co2 N4 110.85(18) . 2_755
O2 Co2 N4 113.84(18) 2_755 2_755
O2 Co2 N4 113.84(18) . .
O2 Co2 N4 110.85(18) 2_755 .
N4 Co2 N4 104.7(3) 2_755 .
O3 P1 O1 124.2(3) . .
O3 P1 O2 114.8(2) . .
O1 P1 O2 114.5(2) . .
O3 P1 C1 95.1(4) . .
O1 P1 C1 97.7(3) . .
O2 P1 C1 103.2(3) . .
N1 C1 P1 108.2(5) . .
N1 C1 H1A 110.1 . .
P1 C1 H1A 110.1 . .
N1 C1 H1B 110.1 . .
P1 C1 H1B 110.1 . .
H1A C1 H1B 108.4 . .
C4 C2 N1 116.8(7) . .
C4 C2 C3 112.2(9) . .
N1 C2 C3 110.1(7) . .
C4 C2 H2 105.6 . .
N1 C2 H2 105.6 . .
C3 C2 H2 105.6 . .
O5 C3 O4 123.0(9) . .
O5 C3 C2 118.9(9) . .
O4 C3 C2 118.1(7) . .
C5 C4 C9 120.0 . .
C5 C4 C2 124.8(7) . .
C9 C4 C2 115.0(8) . .
C4 C5 C6 120.0 . .
C4 C5 H5A 120.0 . .
C6 C5 H5A 120.0 . .
C7 C6 C5 120.0 . .
C7 C6 H6A 120.0 . .
C5 C6 H6A 120.0 . .
C6 C7 C8 120.0 . .
C6 C7 H7A 120.0 . .
C8 C7 H7A 120.0 . .
C9 C8 C7 120.0 . .
C9 C8 H8A 120.0 . .
C7 C8 H8A 120.0 . .
C8 C9 C4 120.0 . .
C8 C9 H9A 120.0 . .
C4 C9 H9A 120.0 . .
N2 C10 N3 112.5(6) . .
N2 C10 H10 123.7 . .
N3 C10 H10 123.7 . .
C12 C11 N2 109.5(7) . .
C12 C11 H11 125.3 . .
N2 C11 H11 125.3 . .
C11 C12 N3 106.4(6) . .
C11 C12 H12 126.8 . .
N3 C12 H12 126.8 . .
N3 C13 C14 111.4(5) . .
N3 C13 H13A 109.4 . .
C14 C13 H13A 109.4 . .
N3 C13 H13B 109.4 . .
C14 C13 H13B 109.4 . .
H13A C13 H13B 108.0 . .
C15 C14 C19 119.4(6) . .
C15 C14 C13 117.8(6) . .
C19 C14 C13 122.8(6) . .
C14 C15 C16 121.2(7) . .
C14 C15 H15 119.4 . .
C16 C15 H15 119.4 . .
C17 C16 C15 118.9(7) . .
C17 C16 H16 120.5 . .
C15 C16 H16 120.5 . .
C16 C17 C18 120.6(7) . .
C16 C17 H17 119.7 . .
C18 C17 H17 119.7 . .
C17 C18 C19 121.4(7) . .
C17 C18 H18 119.3 . .
C19 C18 H18 119.3 . .
C18 C19 C14 118.4(6) . .
C18 C19 C20 118.3(6) . .
C14 C19 C20 123.3(6) . .
N5 C20 C19 111.5(5) . .
N5 C20 H20A 109.3 . .
C19 C20 H20A 109.3 . .
N5 C20 H20B 109.3 . .
C19 C20 H20B 109.3 . .
H20A C20 H20B 108.0 . .
N5 C21 N4 112.3(6) . .
N5 C21 H21 123.9 . .
N4 C21 H21 123.9 . .
N4 C22 C23 110.0(6) . .
N4 C22 H22 125.0 . .
C23 C22 H22 125.0 . .
N5 C23 C22 106.3(7) . .
N5 C23 H23 126.8 . .
C22 C23 H23 126.8 . .
C1 N1 C2 112.5(7) . .
C1 N1 Co1 108.2(5) . .
C2 N1 Co1 107.4(5) . .
C1 N1 H1C 109.6 . .
C2 N1 H1C 109.5 . .
Co1 N1 H1C 109.6 . .
C10 N2 C11 104.7(5) . .
C10 N2 Co1 131.3(4) . .
C11 N2 Co1 122.7(5) . .
C10 N3 C12 106.9(6) . .
C10 N3 C13 127.7(6) . .
C12 N3 C13 125.4(6) . .
C21 N4 C22 104.9(5) . .
C21 N4 Co2 128.5(4) . .
C22 N4 Co2 126.7(4) . .
C21 N5 C23 106.5(5) . .
C21 N5 C20 128.0(5) . .
C23 N5 C20 125.4(6) . .
P1 O1 Co1 128.8(3) . .
P1 O2 Co2 130.9(2) . .
P1 O3 Co1 133.8(3) . 5_755
C3 O4 Co1 121.1(5) . .
H1WA O1W H1WB 109.5 . .
H2WB O2W H2WA 109.5 . .

loop_
_geom_bond_atom_site_label_1
_geom_bond_atom_site_label_2
_geom_bond_distance
_geom_bond_site_symmetry_2
Co1 O3 1.954(5) 5_755
Co1 O1 1.988(4) .
Co1 O4 2.014(5) .
Co1 N2 2.081(5) .
Co1 N1 2.254(7) .
Co2 O2 1.933(4) .
Co2 O2 1.933(4) 2_755
Co2 N4 2.017(5) 2_755
Co2 N4 2.017(5) .
P1 O3 1.439(5) .
P1 O1 1.458(5) .
P1 O2 1.512(3) .
P1 C1 1.977(9) .
C1 N1 1.497(11) .
C1 H1A 0.9700 .
C1 H1B 0.9700 .
C2 C4 1.438(11) .
C2 N1 1.502(10) .
C2 C3 1.540(13) .
C2 H2 0.9800 .
C3 O5 1.217(10) .
C3 O4 1.271(12) .
C4 C5 1.3900 .
C4 C9 1.3900 .
C5 C6 1.3900 .
C5 H5A 0.9300 .
C6 C7 1.3900 .
C6 H6A 0.9300 .
C7 C8 1.3900 .
C7 H7A 0.9300 .
C8 C9 1.3900 .
C8 H8A 0.9300 .
C9 H9A 0.9300 .
C10 N2 1.307(9) .
C10 N3 1.328(8) .
C10 H10 0.9300 .
C11 C12 1.348(11) .
C11 N2 1.376(8) .
C11 H11 0.9300 .
C12 N3 1.358(10) .
C12 H12 0.9300 .
C13 N3 1.495(9) .
C13 C14 1.502(9) .
C13 H13A 0.9700 .
C13 H13B 0.9700 .
C14 C15 1.362(10) .
C14 C19 1.395(8) .
C15 C16 1.400(12) .
C15 H15 0.9300 .
C16 C17 1.355(12) .
C16 H16 0.9300 .
C17 C18 1.361(11) .
C17 H17 0.9300 .
C18 C19 1.388(9) .
C18 H18 0.9300 .
C19 C20 1.510(8) .
C20 N5 1.482(7) .
C20 H20A 0.9700 .
C20 H20B 0.9700 .
C21 N5 1.313(8) .
C21 N4 1.317(8) .
C21 H21 0.9300 .
C22 N4 1.333(9) .
C22 C23 1.350(11) .
C22 H22 0.9300 .
C23 N5 1.348(9) .
C23 H23 0.9300 .
N1 H1C 0.8999 .
O3 Co1 1.954(5) 5_755
O1W H1WA 0.8498 .
O1W H1WB 0.8500 .
O2W H2WB 0.8501 .
O2W H2WA 0.8499 .

loop_
_geom_hbond_atom_site_label_D
_geom_hbond_atom_site_label_H
_geom_hbond_atom_site_label_A
_geom_hbond_distance_DH
_geom_hbond_distance_HA
_geom_hbond_distance_DA
_geom_hbond_angle_DHA
_geom_hbond_site_symmetry_A
O2W H2WA O1W 0.85 2.05 2.875(19) 162.1 1_565
O1W H1WB O5 0.85 2.38 3.107(12) 143.6 7_655
O1W H1WB O4 0.85 2.27 3.029(10) 149.4 7_655
O1W H1WA O5 0.85 2.38 2.891(15) 118.7 .
N1 H1C O1 0.90 2.50 3.216(9) 137.3 5_755
C23 H23 O5 0.93 2.45 3.312(10) 154.9 8_556

loop_
_geom_torsion_atom_site_label_1
_geom_torsion_atom_site_label_2
_geom_torsion_atom_site_label_3
_geom_torsion_atom_site_label_4
_geom_torsion
_geom_torsion_site_symmetry_4
C4 C2 C3 O5 65.9(16) .
N1 C2 C3 O5 -162.2(11) .
C4 C2 C3 O4 -112.0(11) .
N1 C2 C3 O4 19.8(15) .
N1 C2 C4 C5 116.6(9) .
C3 C2 C4 C5 -115.0(9) .
N1 C2 C4 C9 -68.9(10) .
C3 C2 C4 C9 59.5(9) .
C9 C4 C5 C6 0.0 .
C2 C4 C5 C6 174.2(8) .
C4 C5 C6 C7 0.0 .
C5 C6 C7 C8 0.0 .
C6 C7 C8 C9 0.0 .
C7 C8 C9 C4 0.0 .
C5 C4 C9 C8 0.0 .
C2 C4 C9 C8 -174.8(8) .
N2 C11 C12 N3 2.1(10) .
N3 C13 C14 C15 -98.9(7) .
N3 C13 C14 C19 80.9(8) .
C19 C14 C15 C16 0.2(11) .
C13 C14 C15 C16 -179.9(7) .
C14 C15 C16 C17 1.6(13) .
C15 C16 C17 C18 -1.4(14) .
C16 C17 C18 C19 -0.6(13) .
C17 C18 C19 C14 2.4(11) .
C17 C18 C19 C20 -179.0(7) .
C15 C14 C19 C18 -2.2(10) .
C13 C14 C19 C18 178.0(6) .
C15 C14 C19 C20 179.3(6) .
C13 C14 C19 C20 -0.6(9) .
C18 C19 C20 N5 65.0(8) .
C14 C19 C20 N5 -116.5(7) .
N4 C22 C23 N5 -0.9(12) .
P1 C1 N1 C2 -156.4(5) .
P1 C1 N1 Co1 -37.9(6) .
C4 C2 N1 C1 -134.7(9) .
C3 C2 N1 C1 95.9(10) .
C4 C2 N1 Co1 106.4(8) .
C3 C2 N1 Co1 -23.0(10) .
N3 C10 N2 C11 0.7(7) .
N3 C10 N2 Co1 -166.1(4) .
C12 C11 N2 C10 -1.7(9) .
C12 C11 N2 Co1 166.5(6) .
N2 C10 N3 C12 0.6(8) .
N2 C10 N3 C13 -178.3(5) .
C11 C12 N3 C10 -1.6(9) .
C11 C12 N3 C13 177.3(7) .
C14 C13 N3 C10 -136.7(7) .
C14 C13 N3 C12 44.6(9) .
N5 C21 N4 C22 1.7(9) .
N5 C21 N4 Co2 -179.2(4) .
C23 C22 N4 C21 -0.4(11) .
C23 C22 N4 Co2 -179.5(7) .
N4 C21 N5 C23 -2.3(9) .
N4 C21 N5 C20 -178.1(6) .
C22 C23 N5 C21 1.9(11) .
C22 C23 N5 C20 177.8(7) .
C19 C20 N5 C21 84.6(8) .
C19 C20 N5 C23 -90.4(9) .
O3 P1 O1 Co1 79.3(6) .
O2 P1 O1 Co1 -130.6(4) .
C1 P1 O1 Co1 -22.2(5) .
O3 P1 O2 Co2 147.0(4) .
O1 P1 O2 Co2 -6.0(5) .
C1 P1 O2 Co2 -110.9(4) .
O1 P1 O3 Co1 -5.0(8) 5_755
O2 P1 O3 Co1 -155.0(5) 5_755
C1 P1 O3 Co1 97.9(6) 5_755
O5 C3 O4 Co1 177.7(10) .
C2 C3 O4 Co1 -4.5(15) .
